data_2234537
loop_
_publ_author_name
'Suresh, G.'
'Sabari, V.'
'Nandakumar, A.'
'Perumal, P. T.'
'Aravindhan, S.'

_publ_section_title
;
 Diethyl
 [(2-bromoanilino)(1,3-diphenyl-1<i>H</i>-pyrazol-4-yl)methyl]phosphonate
;
_journal_coeditor_code BT5876
_journal_issue 5
_journal_name_full 'Acta Crystallographica Section E'
_journal_page_first o1554
_journal_paper_doi 10.1107/S1600536812017849
_journal_volume 68
_journal_year 2012
_chemical_formula_iupac 'C26 H27 Br N3 O3 P'
_chemical_formula_moiety 'C26 H27 Br N3 O3 P'
_chemical_formula_sum 'C26 H27 Br N3 O3 P'
_chemical_formula_weight 540.39
_chemical_name_systematic
;
Diethyl [(2-bromoanilino)(1,3-diphenyl-1<i>H</i>-pyrazol-4-yl)methyl]phosphonate
;
_space_group_IT_number 14
_symmetry_cell_setting monoclinic
_symmetry_space_group_name_Hall '-P 2ybc'
_symmetry_space_group_name_H-M 'P 1 21/c 1'
_atom_sites_solution_hydrogens geom
_atom_sites_solution_primary direct
_atom_sites_solution_secondary difmap
_audit_creation_method SHELXL-97
_cell_angle_alpha 90.00
_cell_angle_beta 91.229(3)
_cell_angle_gamma 90.00
_cell_formula_units_Z 4
_cell_length_a 11.2553(6)
_cell_length_b 23.9104(15)
_cell_length_c 9.4741(5)
_cell_measurement_reflns_used 4502
_cell_measurement_temperature 293(2)
_cell_measurement_theta_max 25.0
_cell_measurement_theta_min 1.8
_cell_volume 2549.1(2)
_computing_cell_refinement 'SAINT (Bruker, 2004)'
_computing_data_collection 'APEX2 (Bruker, 2004)'
_computing_data_reduction 'SAINT (Bruker, 2004)'
_computing_molecular_graphics '<i>ORTEP-3 for Windows</i> (Farrugia, 1997)'
_computing_publication_material '<i>PLATON</i> (Spek, 2009)'
_computing_structure_refinement '<i>SHELXL97</i> (Sheldrick, 2008)'
_computing_structure_solution '<i>SHELXS97</i> (Sheldrick, 2008)'
_diffrn_ambient_temperature 293(2)
_diffrn_measured_fraction_theta_full 1.000
_diffrn_measured_fraction_theta_max 1.000
_diffrn_measurement_device_type 'Bruker APEXII CCD area-detector'
_diffrn_measurement_method '\w and \f scans'
_diffrn_radiation_monochromator graphite
_diffrn_radiation_source 'fine-focus sealed tube'
_diffrn_radiation_type MoK\a
_diffrn_radiation_wavelength 0.71073
_diffrn_reflns_av_R_equivalents 0.0654
_diffrn_reflns_av_sigmaI/netI 0.0376
_diffrn_reflns_limit_h_max 13
_diffrn_reflns_limit_h_min -13
_diffrn_reflns_limit_k_max 27
_diffrn_reflns_limit_k_min -28
_diffrn_reflns_limit_l_max 11
_diffrn_reflns_limit_l_min -11
_diffrn_reflns_number 35555
_diffrn_reflns_theta_full 25.00
_diffrn_reflns_theta_max 25.00
_diffrn_reflns_theta_min 1.81
_exptl_absorpt_coefficient_mu 1.708
_exptl_absorpt_correction_T_max 0.964
_exptl_absorpt_correction_T_min 0.953
_exptl_absorpt_correction_type multi-scan
_exptl_absorpt_process_details '(SADABS; Bruker, 2004)'
_exptl_crystal_colour Colourless
_exptl_crystal_density_diffrn 1.408
_exptl_crystal_density_method 'not measured'
_exptl_crystal_description Block
_exptl_crystal_F_000 1112
_exptl_crystal_size_max 0.25
_exptl_crystal_size_mid 0.22
_exptl_crystal_size_min 0.19
_refine_diff_density_max 0.628
_refine_diff_density_min -0.344
_refine_ls_extinction_method none
_refine_ls_goodness_of_fit_ref 1.093
_refine_ls_hydrogen_treatment constr
_refine_ls_matrix_type full
_refine_ls_number_parameters 346
_refine_ls_number_reflns 4502
_refine_ls_number_restraints 0
_refine_ls_restrained_S_all 1.093
_refine_ls_R_factor_all 0.0784
_refine_ls_R_factor_gt 0.0466
_refine_ls_shift/su_max 0.001
_refine_ls_shift/su_mean 0.000
_refine_ls_structure_factor_coef Fsqd
_refine_ls_weighting_details 'calc w=1/[\s^2^(Fo^2^)+(0.0498P)^2^+2.1289P] where P=(Fo^2^+2Fc^2^)/3'
_refine_ls_weighting_scheme calc
_refine_ls_wR_factor_gt 0.1112
_refine_ls_wR_factor_ref 0.1288
_reflns_number_gt 3093
_reflns_number_total 4502
_reflns_threshold_expression >2\s(I)
_cod_data_source_file bt5876.cif
_cod_data_source_block I
_cod_original_sg_symbol_H-M 'P 21/c'
_cod_database_code 2234537
_cod_database_fobs_code 2234537

loop_
_symmetry_equiv_pos_as_xyz
'x, y, z'
'-x, y+1/2, -z+1/2'
'-x, -y, -z'
'x, -y-1/2, z-1/2'

loop_
_atom_site_type_symbol
_atom_site_label
_atom_site_fract_x
_atom_site_fract_y
_atom_site_fract_z
_atom_site_U_iso_or_equiv
_atom_site_adp_type
_atom_site_calc_flag
_atom_site_refinement_flags
_atom_site_occupancy
_atom_site_symmetry_multiplicity
_atom_site_disorder_assembly
_atom_site_disorder_group
C C1 0.7034(4) 0.66776(16) -0.0245(4) 0.0574(10) Uani d . 1 1 . .
C C2 0.7722(4) 0.7133(2) 0.0147(5) 0.0779(13) Uani d . 1 1 . .
H H2 0.8481 0.7177 -0.0207 0.093 Uiso calc R 1 1 . .
C C3 0.7276(5) 0.7521(2) 0.1063(5) 0.0865(15) Uani d . 1 1 . .
H H3 0.7733 0.7829 0.1329 0.104 Uiso calc R 1 1 . .
C C4 0.6169(5) 0.74563(19) 0.1580(5) 0.0781(13) Uani d . 1 1 . .
H H4 0.5867 0.7723 0.2191 0.094 Uiso calc R 1 1 . .
C C5 0.5490(4) 0.69993(18) 0.1209(4) 0.0673(11) Uani d . 1 1 . .
H H5 0.4742 0.6958 0.1593 0.081 Uiso calc R 1 1 . .
C C6 0.5898(3) 0.65948(15) 0.0268(4) 0.0511(9) Uani d . 1 1 . .
C C7 0.3974(3) 0.60774(16) 0.0142(4) 0.0505(9) Uani d . 1 1 . .
H H7 0.3663 0.6453 0.0315 0.061 Uiso calc R 1 1 . .
C C8 0.4361(6) 0.5769(3) 0.4318(5) 0.120(2) Uani d . 1 1 . .
H H8A 0.3557 0.5708 0.4634 0.143 Uiso calc R 1 1 . .
H H8B 0.4762 0.5410 0.4315 0.143 Uiso calc R 1 1 . .
C C9 0.4960(6) 0.6131(3) 0.5283(6) 0.143(3) Uani d . 1 1 . .
H H9A 0.5745 0.6206 0.4955 0.214 Uiso calc R 1 1 . .
H H9B 0.5012 0.5956 0.6195 0.214 Uiso calc R 1 1 . .
H H9C 0.4527 0.6476 0.5353 0.214 Uiso calc R 1 1 . .
C C10 0.1356(5) 0.5406(2) 0.1624(7) 0.1005(18) Uani d . 1 1 . .
H H10A 0.1640 0.5114 0.1007 0.121 Uiso calc R 1 1 . .
H H10B 0.1072 0.5230 0.2476 0.121 Uiso calc R 1 1 . .
C C11 0.0402(5) 0.5692(3) 0.0941(8) 0.136(3) Uani d . 1 1 . .
H H11A 0.0227 0.6027 0.1455 0.204 Uiso calc R 1 1 . .
H H11B -0.0287 0.5455 0.0909 0.204 Uiso calc R 1 1 . .
H H11C 0.0620 0.5788 -0.0002 0.204 Uiso calc R 1 1 . .
C C12 0.3294(3) 0.58391(16) -0.1095(4) 0.0468(8) Uani d . 1 1 . .
C C13 0.3284(3) 0.52928(17) -0.1523(4) 0.0530(9) Uani d . 1 1 . .
H H13 0.3733 0.5004 -0.1127 0.064 Uiso calc R 1 1 . .
C C14 0.2477(3) 0.61084(16) -0.2020(4) 0.0482(9) Uani d . 1 1 B .
C C15 0.2134(3) 0.47520(16) -0.3328(4) 0.0490(9) Uani d . 1 1 . .
C C16 0.2418(4) 0.42335(18) -0.2799(5) 0.0724(13) Uani d . 1 1 . .
H H16 0.2901 0.4204 -0.1994 0.087 Uiso calc R 1 1 . .
C C17 0.1996(5) 0.37591(19) -0.3447(5) 0.0813(14) Uani d . 1 1 . .
H H17 0.2201 0.3410 -0.3082 0.098 Uiso calc R 1 1 . .
C C18 0.1276(4) 0.3795(2) -0.4627(5) 0.0758(13) Uani d . 1 1 . .
H H18 0.0960 0.3474 -0.5042 0.091 Uiso calc R 1 1 . .
C C19 0.1031(4) 0.4311(2) -0.5184(5) 0.0775(14) Uani d . 1 1 . .
H H19 0.0564 0.4337 -0.6004 0.093 Uiso calc R 1 1 . .
C C20 0.1461(4) 0.47938(19) -0.4557(4) 0.0695(12) Uani d . 1 1 . .
H H20 0.1300 0.5141 -0.4958 0.083 Uiso calc R 1 1 . .
C C24 0.1410(7) 0.7813(3) -0.2076(8) 0.115(2) Uani d . 1 1 . .
H H24 0.1173 0.8185 -0.2103 0.138 Uiso calc R 1 1 A 1
C C21 0.2108(3) 0.67015(16) -0.2048(4) 0.0568(10) Uani d . 1 1 . .
C C22 0.2954(5) 0.7121(2) -0.1798(6) 0.0693(17) Uani d P 0.745(6) 1 B 1
H H22 0.3746 0.7027 -0.1627 0.083 Uiso calc PR 0.745(6) 1 B 1
C C23 0.2609(7) 0.7677(3) -0.1808(8) 0.092(2) Uani d P 0.745(6) 1 B 1
H H23 0.3165 0.7958 -0.1639 0.110 Uiso calc PR 0.745(6) 1 B 1
C C25 0.0615(8) 0.7409(4) -0.2291(12) 0.114(3) Uani d P 0.745(6) 1 B 1
H H25 -0.0179 0.7502 -0.2445 0.137 Uiso calc PR 0.745(6) 1 B 1
C C26 0.0949(6) 0.6850(3) -0.2290(8) 0.082(2) Uani d P 0.745(6) 1 B 1
H H26 0.0380 0.6574 -0.2455 0.098 Uiso calc PR 0.745(6) 1 B 1
C C22' 0.178(2) 0.6952(8) -0.3278(19) 0.083(7) Uani d P 0.255(6) 1 B 2
H H22' 0.1787 0.6743 -0.4106 0.100 Uiso calc PR 0.255(6) 1 B 2
C C23' 0.143(3) 0.7510(10) -0.335(2) 0.104(9) Uani d P 0.255(6) 1 B 2
H H23' 0.1223 0.7676 -0.4205 0.125 Uiso calc PR 0.255(6) 1 B 2
C C25' 0.144(2) 0.7541(9) -0.083(2) 0.093(7) Uani d P 0.255(6) 1 B 2
H H25' 0.1212 0.7723 -0.0014 0.111 Uiso calc PR 0.255(6) 1 B 2
C C26' 0.1800(15) 0.6992(7) -0.0784(16) 0.067(5) Uani d P 0.255(6) 1 B 2
H H26' 0.1846 0.6808 0.0080 0.080 Uiso calc PR 0.255(6) 1 B 2
N N1 0.5235(3) 0.61313(13) -0.0113(3) 0.0555(8) Uani d . 1 1 . .
H H1 0.5589 0.5860 -0.0525 0.067 Uiso calc R 1 1 . .
N N2 0.2510(2) 0.52470(13) -0.2618(3) 0.0488(7) Uani d . 1 1 B .
N N3 0.1990(3) 0.57471(13) -0.2936(3) 0.0514(7) Uani d . 1 1 . .
O O1 0.3995(3) 0.50661(12) 0.1577(3) 0.0676(8) Uani d . 1 1 . .
O O2 0.4314(3) 0.59874(12) 0.2902(3) 0.0672(8) Uani d . 1 1 . .
O O3 0.2326(2) 0.57768(13) 0.1987(3) 0.0731(8) Uani d . 1 1 . .
P P1 0.36718(9) 0.56534(5) 0.16934(10) 0.0536(3) Uani d . 1 1 . .
Br Br1 0.76574(4) 0.61592(2) -0.15402(5) 0.0757(2) Uani d . 1 1 . .

loop_
_atom_site_aniso_label
_atom_site_aniso_U_11
_atom_site_aniso_U_22
_atom_site_aniso_U_33
_atom_site_aniso_U_12
_atom_site_aniso_U_13
_atom_site_aniso_U_23
C1 0.068(2) 0.048(2) 0.056(2) -0.013(2) -0.0117(19) 0.0093(18)
C2 0.083(3) 0.068(3) 0.082(3) -0.033(3) -0.004(2) 0.005(3)
C3 0.116(4) 0.062(3) 0.081(3) -0.038(3) -0.007(3) -0.004(3)
C4 0.107(4) 0.051(3) 0.075(3) -0.011(3) -0.005(3) -0.014(2)
C5 0.078(3) 0.057(3) 0.066(3) -0.008(2) -0.007(2) -0.010(2)
C6 0.063(2) 0.041(2) 0.049(2) -0.0047(18) -0.0167(17) 0.0025(17)
C7 0.048(2) 0.051(2) 0.051(2) -0.0002(17) -0.0102(16) -0.0067(17)
C8 0.167(6) 0.137(6) 0.053(3) -0.051(5) -0.024(3) 0.012(3)
C9 0.139(6) 0.229(9) 0.060(3) -0.058(5) -0.014(3) -0.022(4)
C10 0.078(3) 0.093(4) 0.130(5) -0.024(3) -0.012(3) 0.019(3)
C11 0.062(3) 0.153(7) 0.193(7) -0.007(4) -0.022(4) -0.021(5)
C12 0.0424(19) 0.051(2) 0.0463(19) -0.0025(17) -0.0058(15) -0.0005(17)
C13 0.051(2) 0.056(3) 0.051(2) 0.0059(18) -0.0178(17) -0.0033(18)
C14 0.0476(19) 0.052(2) 0.0448(19) -0.0049(17) -0.0047(15) 0.0027(17)
C15 0.047(2) 0.056(2) 0.044(2) 0.0036(17) -0.0028(16) -0.0077(17)
C16 0.097(3) 0.056(3) 0.062(3) 0.000(2) -0.031(2) 0.002(2)
C17 0.109(4) 0.052(3) 0.082(3) 0.001(2) -0.026(3) -0.002(2)
C18 0.082(3) 0.063(3) 0.082(3) 0.000(2) -0.008(2) -0.027(2)
C19 0.091(3) 0.071(3) 0.069(3) 0.014(3) -0.031(2) -0.025(2)
C20 0.086(3) 0.058(3) 0.063(3) 0.014(2) -0.029(2) -0.012(2)
C24 0.136(6) 0.055(4) 0.152(7) 0.018(4) -0.006(5) 0.009(4)
C21 0.062(2) 0.047(2) 0.060(2) -0.0024(19) -0.0069(19) 0.0054(19)
C22 0.069(4) 0.058(4) 0.081(4) -0.009(3) 0.003(3) 0.009(3)
C23 0.102(6) 0.050(4) 0.123(6) -0.015(4) 0.008(5) 0.003(4)
C25 0.091(5) 0.071(6) 0.178(10) 0.019(5) -0.029(6) 0.019(5)
C26 0.069(4) 0.056(4) 0.118(6) 0.000(3) -0.019(4) 0.008(4)
C22' 0.127(18) 0.060(12) 0.062(11) 0.047(12) -0.016(11) -0.005(9)
C23' 0.16(2) 0.079(15) 0.069(13) 0.057(16) 0.003(14) 0.018(12)
C25' 0.130(19) 0.080(14) 0.068(12) 0.049(13) 0.008(12) -0.011(11)
C26' 0.084(12) 0.072(12) 0.045(9) 0.018(9) -0.012(8) 0.004(8)
N1 0.0503(17) 0.0497(19) 0.066(2) -0.0076(15) -0.0058(14) -0.0149(16)
N2 0.0516(17) 0.0470(19) 0.0474(17) 0.0032(14) -0.0117(13) -0.0028(14)
N3 0.0570(18) 0.0499(19) 0.0467(16) 0.0017(15) -0.0124(14) 0.0023(15)
O1 0.0795(19) 0.0542(18) 0.0686(17) 0.0002(14) -0.0087(14) 0.0044(14)
O2 0.0795(19) 0.0733(19) 0.0479(15) -0.0120(15) -0.0163(13) -0.0021(13)
O3 0.0599(17) 0.080(2) 0.0793(19) -0.0114(15) -0.0013(14) -0.0111(16)
P1 0.0526(5) 0.0572(7) 0.0506(6) -0.0040(5) -0.0092(4) -0.0032(5)
Br1 0.0700(3) 0.0664(3) 0.0911(4) -0.0081(2) 0.0090(2) -0.0043(2)

loop_
_atom_type_symbol
_atom_type_description
_atom_type_scat_dispersion_real
_atom_type_scat_dispersion_imag
_atom_type_scat_source
C C 0.0033 0.0016 'International Tables Vol C Tables 4.2.6.8 and 6.1.1.4'
H H 0.0000 0.0000 'International Tables Vol C Tables 4.2.6.8 and 6.1.1.4'
N N 0.0061 0.0033 'International Tables Vol C Tables 4.2.6.8 and 6.1.1.4'
O O 0.0106 0.0060 'International Tables Vol C Tables 4.2.6.8 and 6.1.1.4'
P P 0.1023 0.0942 'International Tables Vol C Tables 4.2.6.8 and 6.1.1.4'
Br Br -0.2901 2.4595 'International Tables Vol C Tables 4.2.6.8 and 6.1.1.4'

loop_
_geom_angle_atom_site_label_1
_geom_angle_atom_site_label_2
_geom_angle_atom_site_label_3
_geom_angle
C2 C1 C6 122.1(4)
C2 C1 Br1 118.5(4)
C6 C1 Br1 119.3(3)
C3 C2 C1 119.5(5)
C3 C2 H2 120.3
C1 C2 H2 120.3
C4 C3 C2 120.1(4)
C4 C3 H3 119.9
C2 C3 H3 119.9
C3 C4 C5 120.5(5)
C3 C4 H4 119.7
C5 C4 H4 119.7
C4 C5 C6 121.6(4)
C4 C5 H5 119.2
C6 C5 H5 119.2
N1 C6 C1 121.2(4)
N1 C6 C5 122.6(4)
C1 C6 C5 116.1(4)
N1 C7 C12 112.8(3)
N1 C7 P1 112.6(2)
C12 C7 P1 108.5(2)
N1 C7 H7 107.5
C12 C7 H7 107.5
P1 C7 H7 107.5
C9 C8 O2 112.7(5)
C9 C8 H8A 109.0
O2 C8 H8A 109.0
C9 C8 H8B 109.0
O2 C8 H8B 109.0
H8A C8 H8B 107.8
C8 C9 H9A 109.5
C8 C9 H9B 109.5
H9A C9 H9B 109.5
C8 C9 H9C 109.5
H9A C9 H9C 109.5
H9B C9 H9C 109.5
C11 C10 O3 112.0(5)
C11 C10 H10A 109.2
O3 C10 H10A 109.2
C11 C10 H10B 109.2
O3 C10 H10B 109.2
H10A C10 H10B 107.9
C10 C11 H11A 109.5
C10 C11 H11B 109.5
H11A C11 H11B 109.5
C10 C11 H11C 109.5
H11A C11 H11C 109.5
H11B C11 H11C 109.5
C13 C12 C14 104.5(3)
C13 C12 C7 126.6(3)
C14 C12 C7 128.8(3)
N2 C13 C12 107.9(3)
N2 C13 H13 126.0
C12 C13 H13 126.0
N3 C14 C12 111.2(3)
N3 C14 C21 119.9(3)
C12 C14 C21 128.9(3)
C16 C15 C20 119.6(4)
C16 C15 N2 120.9(3)
C20 C15 N2 119.5(3)
C17 C16 C15 120.6(4)
C17 C16 H16 119.7
C15 C16 H16 119.7
C18 C17 C16 120.5(4)
C18 C17 H17 119.7
C16 C17 H17 119.7
C19 C18 C17 118.8(4)
C19 C18 H18 120.6
C17 C18 H18 120.6
C18 C19 C20 121.5(4)
C18 C19 H19 119.3
C20 C19 H19 119.3
C15 C20 C19 118.9(4)
C15 C20 H20 120.5
C19 C20 H20 120.5
C25 C24 C25' 77.6(12)
C25 C24 C23 120.0(6)
C25' C24 C23 74.1(11)
C25 C24 C23' 61.2(12)
C25' C24 C23' 120.1(13)
C23 C24 C23' 90.0(12)
C25 C24 H24 120.0
C25' C24 H24 119.2
C23 C24 H24 120.0
C23' C24 H24 118.7
C22' C21 C26 60.0(10)
C22' C21 C22 90.0(11)
C26 C21 C22 119.1(5)
C22' C21 C26' 116.0(10)
C26 C21 C26' 76.5(7)
C22 C21 C26' 71.8(8)
C22' C21 C14 120.7(8)
C26 C21 C14 121.2(4)
C22 C21 C14 119.7(4)
C26' C21 C14 121.6(7)
C23 C22 C21 119.8(6)
C23 C22 H22 120.1
C21 C22 H22 120.1
C22 C23 C24 119.4(6)
C22 C23 H23 120.3
C24 C23 H23 120.3
C24 C25 C26 121.2(7)
C24 C25 H25 119.4
C26 C25 H25 119.4
C21 C26 C25 120.5(6)
C21 C26 H26 119.8
C25 C26 H26 119.8
C21 C22' C23' 122.4(16)
C21 C22' H22' 118.8
C23' C22' H22' 118.8
C22' C23' C24 117.6(16)
C22' C23' H23' 121.2
C24 C23' H23' 121.2
C24 C25' C26' 119.5(15)
C24 C25' H25' 120.2
C26' C25' H25' 120.2
C25' C26' C21 120.7(14)
C25' C26' H26' 119.6
C21 C26' H26' 119.6
C6 N1 C7 123.6(3)
C6 N1 H1 118.2
C7 N1 H1 118.2
C13 N2 N3 111.6(3)
C13 N2 C15 127.9(3)
N3 N2 C15 120.2(3)
C14 N3 N2 104.8(3)
C8 O2 P1 120.3(3)
C10 O3 P1 124.7(3)
O1 P1 O2 115.90(17)
O1 P1 O3 115.93(18)
O2 P1 O3 101.93(16)
O1 P1 C7 115.09(17)
O2 P1 C7 102.44(16)
O3 P1 C7 103.59(17)

loop_
_geom_bond_atom_site_label_1
_geom_bond_atom_site_label_2
_geom_bond_distance
C1 C2 1.383(6)
C1 C6 1.392(5)
C1 Br1 1.890(4)
C2 C3 1.372(7)
C2 H2 0.9300
C3 C4 1.358(7)
C3 H3 0.9300
C4 C5 1.374(6)
C4 H4 0.9300
C5 C6 1.400(6)
C5 H5 0.9300
C6 N1 1.380(4)
C7 N1 1.451(5)
C7 C12 1.498(5)
C7 P1 1.824(4)
C7 H7 0.9800
C8 C9 1.419(8)
C8 O2 1.439(5)
C8 H8A 0.9700
C8 H8B 0.9700
C9 H9A 0.9600
C9 H9B 0.9600
C9 H9C 0.9600
C10 C11 1.417(8)
C10 O3 1.442(5)
C10 H10A 0.9700
C10 H10B 0.9700
C11 H11A 0.9600
C11 H11B 0.9600
C11 H11C 0.9600
C12 C13 1.368(5)
C12 C14 1.412(5)
C13 N2 1.344(4)
C13 H13 0.9300
C14 N3 1.334(4)
C14 C21 1.478(5)
C15 C16 1.373(6)
C15 C20 1.379(5)
C15 N2 1.422(5)
C16 C17 1.370(6)
C16 H16 0.9300
C17 C18 1.369(6)
C17 H17 0.9300
C18 C19 1.368(6)
C18 H18 0.9300
C19 C20 1.382(6)
C19 H19 0.9300
C20 H20 0.9300
C24 C25 1.330(10)
C24 C25' 1.34(2)
C24 C23 1.406(9)
C24 C23' 1.41(2)
C24 H24 0.9300
C21 C22' 1.355(17)
C21 C26 1.366(7)
C21 C22 1.400(7)
C21 C26' 1.434(16)
C22 C23 1.384(9)
C22 H22 0.9300
C23 H23 0.9300
C25 C26 1.388(10)
C25 H25 0.9300
C26 H26 0.9300
C22' C23' 1.39(3)
C22' H22' 0.9300
C23' H23' 0.9300
C25' C26' 1.38(2)
C25' H25' 0.9300
C26' H26' 0.9300
N1 H1 0.8600
N2 N3 1.362(4)
O1 P1 1.455(3)
O2 P1 1.561(3)
O3 P1 1.574(3)

loop_
_geom_hbond_atom_site_label_D
_geom_hbond_atom_site_label_H
_geom_hbond_atom_site_label_A
_geom_hbond_site_symmetry_A
_geom_hbond_distance_DH
_geom_hbond_distance_HA
_geom_hbond_distance_DA
_geom_hbond_angle_DHA
N1 H1 O1 3_665 0.86 2.48 3.305(4) 162.1

loop_
_geom_torsion_atom_site_label_1
_geom_torsion_atom_site_label_2
_geom_torsion_atom_site_label_3
_geom_torsion_atom_site_label_4
_geom_torsion
C6 C1 C2 C3 -0.5(7)
Br1 C1 C2 C3 178.6(4)
C1 C2 C3 C4 0.1(8)
C2 C3 C4 C5 0.9(8)
C3 C4 C5 C6 -1.5(7)
C2 C1 C6 N1 -178.6(4)
Br1 C1 C6 N1 2.3(5)
C2 C1 C6 C5 -0.2(6)
Br1 C1 C6 C5 -179.2(3)
C4 C5 C6 N1 179.6(4)
C4 C5 C6 C1 1.2(6)
N1 C7 C12 C13 74.8(5)
P1 C7 C12 C13 -50.7(5)
N1 C7 C12 C14 -109.5(4)
P1 C7 C12 C14 125.0(4)
C14 C12 C13 N2 -0.3(4)
C7 C12 C13 N2 176.3(3)
C13 C12 C14 N3 0.9(4)
C7 C12 C14 N3 -175.6(3)
C13 C12 C14 C21 179.0(4)
C7 C12 C14 C21 2.5(6)
C20 C15 C16 C17 -2.9(7)
N2 C15 C16 C17 176.3(4)
C15 C16 C17 C18 -0.5(8)
C16 C17 C18 C19 3.0(8)
C17 C18 C19 C20 -2.1(8)
C16 C15 C20 C19 3.7(7)
N2 C15 C20 C19 -175.5(4)
C18 C19 C20 C15 -1.2(7)
N3 C14 C21 C22' -32.5(14)
C12 C14 C21 C22' 149.6(13)
N3 C14 C21 C26 38.8(7)
C12 C14 C21 C26 -139.2(5)
N3 C14 C21 C22 -142.3(4)
C12 C14 C21 C22 39.7(6)
N3 C14 C21 C26' 131.9(9)
C12 C14 C21 C26' -46.1(10)
C22' C21 C22 C23 54.7(10)
C26 C21 C22 C23 -0.4(9)
C26' C21 C22 C23 -62.7(9)
C14 C21 C22 C23 -179.3(5)
C21 C22 C23 C24 -0.3(10)
C25 C24 C23 C22 1.3(13)
C25' C24 C23 C22 66.3(11)
C23' C24 C23 C22 -55.0(13)
C25' C24 C25 C26 -64.8(13)
C23 C24 C25 C26 -1.5(16)
C23' C24 C25 C26 70.1(13)
C22' C21 C26 C25 -71.2(12)
C22 C21 C26 C25 0.1(11)
C26' C21 C26 C25 60.1(11)
C14 C21 C26 C25 179.0(7)
C24 C25 C26 C21 0.8(15)
C26 C21 C22' C23' 70(2)
C22 C21 C22' C23' -55(2)
C26' C21 C22' C23' 15(3)
C14 C21 C22' C23' -180(2)
C21 C22' C23' C24 -1(4)
C25 C24 C23' C22' -69(2)
C25' C24 C23' C22' -16(3)
C23 C24 C23' C22' 56(3)
C25 C24 C25' C26' 63(2)
C23 C24 C25' C26' -63.4(19)
C23' C24 C25' C26' 17(3)
C24 C25' C26' C21 -2(3)
C22' C21 C26' C25' -14(2)
C26 C21 C26' C25' -60.1(17)
C22 C21 C26' C25' 67.1(17)
C14 C21 C26' C25' -178.8(15)
C1 C6 N1 C7 -166.8(3)
C5 C6 N1 C7 14.8(5)
C12 C7 N1 C6 136.8(3)
P1 C7 N1 C6 -99.9(4)
C12 C13 N2 N3 -0.4(4)
C12 C13 N2 C15 -174.3(3)
C16 C15 N2 C13 9.9(6)
C20 C15 N2 C13 -170.8(4)
C16 C15 N2 N3 -163.5(4)
C20 C15 N2 N3 15.7(5)
C12 C14 N3 N2 -1.1(4)
C21 C14 N3 N2 -179.4(3)
C13 N2 N3 C14 1.0(4)
C15 N2 N3 C14 175.4(3)
C9 C8 O2 P1 -179.0(5)
C11 C10 O3 P1 -132.9(5)
C8 O2 P1 O1 -49.5(5)
C8 O2 P1 O3 77.4(4)
C8 O2 P1 C7 -175.6(4)
C10 O3 P1 O1 -24.8(4)
C10 O3 P1 O2 -151.6(4)
C10 O3 P1 C7 102.2(4)
N1 C7 P1 O1 -66.3(3)
C12 C7 P1 O1 59.4(3)
N1 C7 P1 O2 60.4(3)
C12 C7 P1 O2 -173.9(2)
N1 C7 P1 O3 166.2(2)
C12 C7 P1 O3 -68.2(3)
